data_9013576
loop_
_publ_author_name
'Kyono, A.'

_publ_section_title
;Molecular conformation and anion configuration variations for As4S4 and
 As4Se4 in an anion-substituted solid solution Locality: synthetic Note:
 S1Se1-8
;
_journal_name_full 'American Mineralogist'
_journal_page_first 451
_journal_page_last 460
_journal_paper_doi 10.2138/am.2009.3075
_journal_volume 94
_journal_year 2009
_chemical_compound_source Synthetic
_chemical_formula_sum 'As S0.61 Se0.39'
_chemical_name_mineral Realgar
_space_group_IT_number 14
_symmetry_space_group_name_Hall '-P 2yn'
_symmetry_space_group_name_H-M 'P 1 21/n 1'
_cell_angle_alpha 90
_cell_angle_beta 106.426
_cell_angle_gamma 90
_cell_length_a 9.446
_cell_length_b 13.629
_cell_length_c 6.6496
_cell_volume 821.127
_database_code_amcsd 0004866
_exptl_crystal_density_diffrn 4.054
_cod_original_formula_sum 'As (S.61 Se.39)'
_cod_database_code 9013576

loop_
_space_group_symop_operation_xyz
x,y,z
1/2+x,1/2-y,1/2+z
1/2-x,1/2+y,1/2-z
-x,-y,-z

loop_
_atom_site_aniso_label
_atom_site_aniso_U_11
_atom_site_aniso_U_22
_atom_site_aniso_U_33
_atom_site_aniso_U_12
_atom_site_aniso_U_13
_atom_site_aniso_U_23
As1 0.03010 0.02220 0.03520 -0.00360 0.00750 -0.00300
As2 0.02560 0.02540 0.03850 -0.00060 0.01140 0.00050
As3 0.02780 0.02980 0.02920 -0.00080 0.00630 -0.00360
As4 0.02660 0.02710 0.03770 0.00630 0.00480 0.00270
SX1 0.04050 0.02820 0.04110 0.00290 0.01390 0.00030
SeX1 0.04050 0.02820 0.04110 0.00290 0.01390 0.00030
SX2 0.03110 0.02850 0.03660 -0.00200 0.01040 0.00360
SeX2 0.03110 0.02850 0.03660 -0.00200 0.01040 0.00360
SX3 0.03720 0.02310 0.03730 0.00050 0.00870 0.00460
SeX3 0.03720 0.02310 0.03730 0.00050 0.00870 0.00460
SX4 0.02880 0.03220 0.04050 0.00300 0.01400 -0.00430
SeX4 0.02880 0.03220 0.04050 0.00300 0.01400 -0.00430

loop_
_atom_site_label
_atom_site_fract_x
_atom_site_fract_y
_atom_site_fract_z
_atom_site_occupancy
_atom_site_U_iso_or_equiv
_atom_site_type_symbol
_atom_site_attached_hydrogens
As1 0.11894 -0.02002 0.76050 1.00000 0.02950 As 0
As2 0.42399 0.14009 0.85890 1.00000 0.02940 As 0
As3 0.32211 0.12871 0.17700 1.00000 0.02930 As 0
As4 0.03995 0.16068 0.70960 1.00000 0.03140 As 0
SX1 0.34372 -0.00870 0.69753 0.53600 0.03610 S 0
SeX1 0.34372 -0.00870 0.69753 0.46400 0.03610 Se 0
SX2 0.21432 -0.02446 0.11892 0.53400 0.03190 S 0
SeX2 0.21432 -0.02446 0.11892 0.46600 0.03190 Se 0
SX3 0.24009 0.22802 0.63949 0.73700 0.03290 S 0
SeX3 0.24009 0.22802 0.63949 0.26300 0.03290 Se 0
SX4 0.10808 0.21361 0.05400 0.63200 0.03290 S 0
SeX4 0.10808 0.21361 0.05400 0.36800 0.03290 Se 0

loop_
_cod_changelog_entry_id
_cod_changelog_entry_author
_cod_changelog_entry_date
_cod_changelog_entry_text
1
;cod-tools version 3.8.0
Id: cif_guess_AMCSD_atom_types 9581 2023-05-17 12:35:41Z saulius
;
2023-05-23T09:24:52+03:00
;Derived atom types and hydrogen counts
from atom names that follow the AMCSD naming convention
(Wat == water, O-H == hydroxyl).
;

loop_
_cod_related_entry_id
_cod_related_entry_database
_cod_related_entry_code
1 AMCSD 0004866

_cell_formula_units_Z 16
